data_7037971
loop_
_publ_author_name
'Powley, Samuel L.'
'Schaefer, Louise'
'Man, Wing Y.'
'Ellis, David'
'Rosair, Georgina M.'
'Welch, Alan J.'

_publ_section_title
;
 Developing nitrosocarborane chemistry.
;
_journal_issue 8
_journal_name_full 'Dalton transactions (Cambridge, England : 2003)'
_journal_page_first 3635
_journal_page_last 3647
_journal_paper_doi 10.1039/c5dt04831a
_journal_volume 45
_journal_year 2016
_chemical_formula_moiety 'C4 H21 B20 N O'
_chemical_formula_sum 'C4 H21 B20 N O'
_chemical_formula_weight 315.42
_space_group_crystal_system monoclinic
_space_group_IT_number 14
_space_group_name_Hall '-P 2yn'
_space_group_name_H-M_alt 'P 1 21/n 1'
_symmetry_space_group_name_Hall '-P 2yn'
_symmetry_space_group_name_H-M 'P 1 21/n 1'
_atom_sites_solution_hydrogens difmap
_atom_sites_solution_primary direct
_audit_creation_date 2015-09-04
_audit_creation_method
;
Olex2 1.2
(compiled 2015.01.26 svn.r3150 for OlexSys, GUI svn.r4998)
;
_audit_update_record
;
2015-12-03 deposited with the CCDC.
2016-01-12 downloaded from the CCDC.
;
_cell_angle_alpha 90
_cell_angle_beta 93.226(9)
_cell_angle_gamma 90
_cell_formula_units_Z 2
_cell_length_a 7.2275(19)
_cell_length_b 9.678(3)
_cell_length_c 12.993(4)
_cell_measurement_reflns_used 5177
_cell_measurement_temperature 100.0(2)
_cell_measurement_theta_max 31.030
_cell_measurement_theta_min 2.626
_cell_volume 907.4(5)
_computing_cell_refinement 'SAINT v7.68A (Bruker, 2009)'
_computing_data_reduction 'SAINT v7.68A (Bruker, 2009)'
_computing_molecular_graphics 'Olex2 (Dolomanov et al., 2009)'
_computing_publication_material 'Olex2 (Dolomanov et al., 2009)'
_computing_structure_refinement 'XL (Sheldrick, 2008)'
_computing_structure_solution 'ShelXS (Sheldrick, 2008)'
_diffrn_ambient_temperature 100.0(2)
_diffrn_measured_fraction_theta_full 0.999
_diffrn_measured_fraction_theta_max 0.996
_diffrn_measurement_device_type 'Bruker APEX-II CCD'
_diffrn_measurement_method '\f and \w scans'
_diffrn_radiation_monochromator graphite
_diffrn_radiation_type MoK\a
_diffrn_radiation_wavelength 0.71073
_diffrn_reflns_av_R_equivalents 0.0432
_diffrn_reflns_av_unetI/netI 0.0310
_diffrn_reflns_laue_measured_fraction_full 0.999
_diffrn_reflns_laue_measured_fraction_max 0.996
_diffrn_reflns_limit_h_max 7
_diffrn_reflns_limit_h_min -10
_diffrn_reflns_limit_k_max 11
_diffrn_reflns_limit_k_min -14
_diffrn_reflns_limit_l_max 18
_diffrn_reflns_limit_l_min -18
_diffrn_reflns_number 21179
_diffrn_reflns_point_group_measured_fraction_full 0.999
_diffrn_reflns_point_group_measured_fraction_max 0.996
_diffrn_reflns_theta_full 26.000
_diffrn_reflns_theta_max 31.291
_diffrn_reflns_theta_min 2.626
_diffrn_standards_number 0
_exptl_absorpt_coefficient_mu 0.054
_exptl_absorpt_correction_T_max 0.7463
_exptl_absorpt_correction_T_min 0.6710
_exptl_absorpt_correction_type multi-scan
_exptl_absorpt_process_details
;
SADABS-2008/1 (Bruker,2008) was used for absorption correction.
wR2(int) was 0.0683 before and 0.0527 after correction.
The Ratio of minimum to maximum transmission is 0.8991.
The \l/2 correction factor is 0.0015.
;
_exptl_crystal_colour blue
_exptl_crystal_colour_primary blue
_exptl_crystal_density_diffrn 1.154
_exptl_crystal_description BLOCK
_exptl_crystal_F_000 320
_exptl_crystal_size_max 0.38
_exptl_crystal_size_mid 0.36
_exptl_crystal_size_min 0.26
_refine_diff_density_max 0.277
_refine_diff_density_min -0.387
_refine_diff_density_rms 0.052
_refine_ls_extinction_method none
_refine_ls_goodness_of_fit_ref 1.147
_refine_ls_hydrogen_treatment refxyz
_refine_ls_matrix_type full
_refine_ls_number_parameters 160
_refine_ls_number_reflns 2950
_refine_ls_number_restraints 1
_refine_ls_restrained_S_all 1.147
_refine_ls_R_factor_all 0.0688
_refine_ls_R_factor_gt 0.0536
_refine_ls_shift/su_max 0.000
_refine_ls_shift/su_mean 0.000
_refine_ls_structure_factor_coef Fsqd
_refine_ls_weighting_details 'w=1/[\s^2^(Fo^2^)+(0.0485P)^2^+0.6052P] where P=(Fo^2^+2Fc^2^)/3'
_refine_ls_weighting_scheme calc
_refine_ls_wR_factor_gt 0.1483
_refine_ls_wR_factor_ref 0.1546
_reflns_Friedel_coverage 0.000
_reflns_number_gt 2353
_reflns_number_total 2950
_reflns_threshold_expression 'I > 2\s(I)'
_cod_data_source_file c5dt04831a1.cif
_cod_data_source_block 5204
_cod_depositor_comments 'Adding full bibliography for 7037966--7037977.cif.'
_cod_original_cell_volume 907.4(4)
_cod_database_code 7037971
_shelx_space_group_comment
;
The symmetry employed for this shelxl refinement is uniquely defined
by the following loop, which should always be used as a source of
symmetry information in preference to the above space-group names.
They are only intended as comments.
;
_shelx_estimated_absorpt_t_max 0.986
_shelx_estimated_absorpt_t_min 0.980
_olex2_refinement_description
;
1. Fixed Uiso
 At 1.2 times of:
  All B(H) groups, All C(H) groups
2. Restrained distances
 C2-H2
 1.1 with sigma of 0.01
3. Others
 Fixed Sof: N21(0.5) O22(0.5) H2(0.5)
;
_shelx_shelxl_version_number 2014/7
_olex2_submission_special_instructions 'No special instructions were received'

loop_
_space_group_symop_operation_xyz
'x, y, z'
'-x+1/2, y+1/2, -z+1/2'
'-x, -y, -z'
'x-1/2, -y-1/2, z-1/2'

loop_
_atom_site_label
_atom_site_type_symbol
_atom_site_fract_x
_atom_site_fract_y
_atom_site_fract_z
_atom_site_U_iso_or_equiv
_atom_site_adp_type
_atom_site_occupancy
_atom_site_site_symmetry_order
_atom_site_calc_flag
_atom_site_refinement_flags_posn
_atom_site_refinement_flags_occupancy
_atom_site_disorder_assembly
_atom_site_disorder_group
C1 C -0.01084(17) 0.44670(13) 0.54401(10) 0.0147(2) Uani 1 1 d . . . .
N21 N 0.2846(4) 0.2919(3) 0.4842(2) 0.0220(5) Uani 0.5 1 d . P A 1
O22 O 0.3675(3) 0.1855(2) 0.49453(18) 0.0305(5) Uani 0.5 1 d . P A 1
C2 C 0.1431(2) 0.31031(15) 0.55686(12) 0.0249(3) Uani 1 1 d D . . .
H2 H 0.251(6) 0.307(6) 0.499(3) 0.030 Uiso 0.5 1 d DR P B 2
B3 B 0.1572(2) 0.44791(15) 0.64466(11) 0.0168(3) Uani 1 1 d . . . .
H3 H 0.255(2) 0.5119(19) 0.6393(13) 0.020 Uiso 1 1 d R . . .
B4 B -0.0726(2) 0.50278(16) 0.66460(11) 0.0176(3) Uani 1 1 d . . . .
H4 H -0.093(2) 0.611(2) 0.6754(13) 0.021 Uiso 1 1 d R . . .
B5 B -0.2275(2) 0.39760(16) 0.58398(12) 0.0175(3) Uani 1 1 d . . . .
H5 H -0.352(2) 0.4419(19) 0.5445(13) 0.021 Uiso 1 1 d R . . .
B6 B -0.0892(2) 0.27801(15) 0.51471(12) 0.0176(3) Uani 1 1 d . . . .
H6 H -0.117(2) 0.2520(19) 0.4341(14) 0.021 Uiso 1 1 d R . . .
B7 B 0.1866(2) 0.27447(17) 0.68835(12) 0.0206(3) Uani 1 1 d . . . .
H7 H 0.324(3) 0.245(2) 0.7116(14) 0.025 Uiso 1 1 d R . . .
B8 B 0.0488(2) 0.39476(16) 0.75736(12) 0.0193(3) Uani 1 1 d . . . .
H8 H 0.107(2) 0.4400(19) 0.8318(14) 0.023 Uiso 1 1 d R . . .
B9 B -0.1924(2) 0.36212(16) 0.71986(12) 0.0189(3) Uani 1 1 d . . . .
H9 H -0.295(2) 0.3823(19) 0.7712(14) 0.023 Uiso 1 1 d R . . .
B10 B -0.2022(2) 0.22197(16) 0.62703(12) 0.0203(3) Uani 1 1 d . . . .
H10 H -0.319(2) 0.153(2) 0.6206(14) 0.024 Uiso 1 1 d R . . .
B11 B 0.0323(2) 0.16742(16) 0.60840(12) 0.0209(3) Uani 1 1 d . . . .
H11 H 0.079(2) 0.067(2) 0.5865(14) 0.025 Uiso 1 1 d R . . .
B12 B -0.0318(2) 0.22015(17) 0.73501(12) 0.0213(3) Uani 1 1 d . . . .
H12 H -0.044(3) 0.1453(19) 0.7985(14) 0.026 Uiso 1 1 d R . . .

loop_
_atom_site_aniso_label
_atom_site_aniso_U_11
_atom_site_aniso_U_22
_atom_site_aniso_U_33
_atom_site_aniso_U_23
_atom_site_aniso_U_13
_atom_site_aniso_U_12
C1 0.0155(5) 0.0141(5) 0.0143(5) -0.0006(4) 0.0005(4) -0.0009(4)
N21 0.0223(12) 0.0248(12) 0.0197(12) -0.0012(10) 0.0062(9) 0.0019(10)
O22 0.0319(11) 0.0337(12) 0.0264(11) 0.0011(9) 0.0059(9) 0.0142(10)
C2 0.0278(7) 0.0200(6) 0.0261(7) -0.0034(5) -0.0066(6) 0.0032(5)
B3 0.0204(6) 0.0160(6) 0.0141(6) -0.0010(5) 0.0007(5) -0.0005(5)
B4 0.0192(6) 0.0200(7) 0.0136(6) -0.0003(5) 0.0019(5) -0.0020(5)
B5 0.0169(6) 0.0177(6) 0.0181(6) 0.0013(5) 0.0016(5) -0.0015(5)
B6 0.0196(6) 0.0152(6) 0.0179(6) -0.0003(5) -0.0007(5) -0.0017(5)
B7 0.0209(7) 0.0218(7) 0.0186(7) -0.0004(5) -0.0025(5) 0.0030(5)
B8 0.0229(7) 0.0207(7) 0.0143(6) 0.0000(5) 0.0004(5) -0.0001(6)
B9 0.0204(7) 0.0195(7) 0.0169(7) 0.0021(5) 0.0029(5) -0.0010(5)
B10 0.0219(7) 0.0178(7) 0.0211(7) 0.0025(5) 0.0007(5) -0.0029(5)
B11 0.0255(7) 0.0163(6) 0.0207(7) 0.0001(5) -0.0011(6) 0.0017(5)
B12 0.0258(7) 0.0196(7) 0.0184(7) 0.0025(5) 0.0003(6) 0.0002(6)

loop_
_atom_type_symbol
_atom_type_description
_atom_type_scat_dispersion_real
_atom_type_scat_dispersion_imag
_atom_type_scat_source
C C 0.0033 0.0016 'International Tables Vol C Tables 4.2.6.8 and 6.1.1.4'
H H 0.0000 0.0000 'International Tables Vol C Tables 4.2.6.8 and 6.1.1.4'
B B 0.0013 0.0007 'International Tables Vol C Tables 4.2.6.8 and 6.1.1.4'
N N 0.0061 0.0033 'International Tables Vol C Tables 4.2.6.8 and 6.1.1.4'
O O 0.0106 0.0060 'International Tables Vol C Tables 4.2.6.8 and 6.1.1.4'

loop_
_geom_angle_atom_site_label_1
_geom_angle_atom_site_label_2
_geom_angle_atom_site_label_3
_geom_angle
_geom_angle_site_symmetry_1
C1 C1 C2 119.14(13) 3_566
C1 C1 B3 117.07(13) 3_566
C1 C1 B4 119.81(13) 3_566
C1 C1 B5 121.97(13) 3_566
C1 C1 B6 120.02(13) 3_566
C2 C1 B3 60.83(8) .
C2 C1 B4 110.34(10) .
C2 C1 B5 110.31(10) .
C2 C1 B6 60.70(8) .
B3 C1 B4 61.51(8) .
B3 C1 B5 112.32(10) .
B3 C1 B6 111.84(10) .
B4 C1 B5 62.38(8) .
B4 C1 B6 112.82(10) .
B5 C1 B6 61.89(8) .
O22 N21 C2 113.8(3) .
C1 C2 H2 116(3) .
C1 C2 B3 59.74(8) .
C1 C2 B6 60.61(8) .
C1 C2 B7 108.92(11) .
C1 C2 B11 109.55(11) .
N21 C2 C1 120.53(17) .
N21 C2 B3 120.19(17) .
N21 C2 B6 118.21(17) .
N21 C2 B7 121.22(17) .
N21 C2 B11 120.63(17) .
B3 C2 H2 116(3) .
B3 C2 B6 110.86(11) .
B3 C2 B7 61.03(9) .
B6 C2 H2 119(3) .
B7 C2 H2 124(3) .
B7 C2 B6 112.49(12) .
B11 C2 H2 126(3) .
B11 C2 B3 111.25(12) .
B11 C2 B6 62.02(9) .
B11 C2 B7 62.09(9) .
C1 B3 C2 59.43(8) .
C1 B3 H3 116.4(11) .
C1 B3 B4 59.42(8) .
C1 B3 B7 107.46(10) .
C1 B3 B8 107.31(10) .
C2 B3 H3 117.7(11) .
C2 B3 B4 107.54(11) .
C2 B3 B7 59.53(9) .
C2 B3 B8 107.73(11) .
B4 B3 H3 121.7(11) .
B4 B3 B7 109.32(11) .
B7 B3 H3 124.3(11) .
B8 B3 H3 128.1(11) .
B8 B3 B4 60.45(9) .
B8 B3 B7 60.93(9) .
C1 B4 B3 59.07(8) .
C1 B4 H4 118.0(10) .
C1 B4 B5 58.90(8) .
C1 B4 B8 106.47(10) .
C1 B4 B9 106.21(10) .
B3 B4 H4 116.9(9) .
B3 B4 B5 107.54(10) .
B3 B4 B8 59.73(9) .
B3 B4 B9 108.02(11) .
B5 B4 H4 122.8(9) .
B8 B4 H4 123.5(9) .
B8 B4 B5 109.06(11) .
B9 B4 H4 128.2(10) .
B9 B4 B5 60.28(9) .
B9 B4 B8 60.93(9) .
C1 B5 B4 58.72(8) .
C1 B5 H5 118.8(9) .
C1 B5 B6 59.58(8) .
C1 B5 B9 105.35(10) .
C1 B5 B10 105.88(10) .
B4 B5 H5 121.1(9) .
B6 B5 B4 107.98(10) .
B6 B5 H5 118.7(9) .
B9 B5 B4 59.36(8) .
B9 B5 H5 126.7(9) .
B9 B5 B6 108.39(10) .
B10 B5 B4 107.72(11) .
B10 B5 H5 125.6(9) .
B10 B5 B6 59.89(9) .
B10 B5 B9 60.55(9) .
C1 B6 C2 58.69(8) .
C1 B6 B5 58.53(8) .
C1 B6 H6 117.6(10) .
C1 B6 B10 105.04(10) .
C1 B6 B11 105.34(10) .
C2 B6 B5 106.02(10) .
C2 B6 H6 117.5(9) .
C2 B6 B10 105.64(11) .
C2 B6 B11 58.60(9) .
B5 B6 H6 123.6(10) .
B5 B6 B11 107.78(11) .
B10 B6 B5 59.85(9) .
B10 B6 H6 130.3(10) .
B10 B6 B11 60.04(9) .
B11 B6 H6 124.6(10) .
C2 B7 B3 59.44(8) .
C2 B7 H7 116.4(10) .
C2 B7 B8 106.44(11) .
C2 B7 B11 58.84(9) .
C2 B7 B12 105.86(11) .
B3 B7 H7 115.7(11) .
B3 B7 B8 59.38(9) .
B3 B7 B11 107.37(10) .
B3 B7 B12 106.94(11) .
B8 B7 H7 124.4(10) .
B8 B7 B11 108.42(11) .
B11 B7 H7 123.4(11) .
B12 B7 H7 130.7(10) .
B12 B7 B8 60.14(9) .
B12 B7 B11 60.13(9) .
B3 B8 B4 59.81(8) .
B3 B8 B7 59.69(9) .
B3 B8 H8 115.9(9) .
B3 B8 B9 106.94(10) .
B3 B8 B12 106.97(11) .
B4 B8 B7 107.83(11) .
B4 B8 H8 119.9(10) .
B4 B8 B9 59.47(8) .
B4 B8 B12 107.27(11) .
B7 B8 H8 119.4(9) .
B7 B8 B9 107.68(11) .
B7 B8 B12 59.87(9) .
B9 B8 H8 127.4(9) .
B12 B8 H8 127.3(10) .
B12 B8 B9 59.77(9) .
B4 B9 B5 60.37(8) .
B4 B9 B8 59.60(9) .
B4 B9 H9 119.5(10) .
B4 B9 B10 107.72(11) .
B4 B9 B12 107.52(11) .
B5 B9 B8 108.08(10) .
B5 B9 H9 121.7(10) .
B5 B9 B10 59.54(9) .
B8 B9 H9 120.1(10) .
B8 B9 B10 108.06(11) .
B10 B9 H9 124.3(10) .
B12 B9 B5 107.84(11) .
B12 B9 B8 59.95(9) .
B12 B9 H9 123.3(10) .
B12 B9 B10 60.22(9) .
B5 B10 B6 60.26(8) .
B5 B10 B9 59.92(9) .
B5 B10 H10 119.7(10) .
B5 B10 B11 108.36(11) .
B5 B10 B12 107.63(11) .
B6 B10 B9 108.18(10) .
B6 B10 H10 121.0(10) .
B6 B10 B11 60.37(9) .
B6 B10 B12 108.13(11) .
B9 B10 H10 121.0(10) .
B9 B10 B12 59.58(9) .
B11 B10 B9 107.83(11) .
B11 B10 H10 123.3(10) .
B11 B10 B12 59.93(9) .
B12 B10 H10 123.5(10) .
C2 B11 B6 59.37(8) .
C2 B11 B7 59.07(9) .
C2 B11 B10 105.88(11) .
C2 B11 H11 117.2(10) .
C2 B11 B12 105.75(11) .
B6 B11 H11 120.2(10) .
B7 B11 B6 107.92(11) .
B7 B11 H11 118.7(10) .
B7 B11 B12 59.76(9) .
B10 B11 B6 59.58(9) .
B10 B11 B7 108.00(11) .
B10 B11 H11 127.7(10) .
B10 B11 B12 60.30(9) .
B12 B11 B6 107.80(11) .
B12 B11 H11 126.8(10) .
B7 B12 B8 59.99(9) .
B7 B12 B9 108.19(11) .
B7 B12 B10 107.86(11) .
B7 B12 B11 60.11(9) .
B7 B12 H12 123.4(10) .
B8 B12 B10 108.32(11) .
B8 B12 B11 108.28(11) .
B8 B12 H12 122.2(10) .
B9 B12 B8 60.29(9) .
B9 B12 B10 60.20(9) .
B9 B12 B11 108.20(11) .
B9 B12 H12 120.3(10) .
B10 B12 H12 120.3(10) .
B11 B12 B10 59.77(9) .
B11 B12 H12 121.9(10) .

loop_
_geom_bond_atom_site_label_1
_geom_bond_atom_site_label_2
_geom_bond_distance
_geom_bond_site_symmetry_2
C1 C1 1.555(2) 3_566
C1 C2 1.728(2) .
C1 B3 1.734(2) .
C1 B4 1.740(2) .
C1 B5 1.743(2) .
C1 B6 1.763(2) .
N21 O22 1.195(4) .
N21 C2 1.441(3) .
C2 H2 1.109(10) .
C2 B3 1.753(2) .
C2 B6 1.764(2) .
C2 B7 1.754(2) .
C2 B11 1.750(2) .
B3 H3 0.948(18) .
B3 B4 1.776(2) .
B3 B7 1.781(2) .
B3 B8 1.775(2) .
B4 H4 1.066(19) .
B4 B5 1.804(2) .
B4 B8 1.788(2) .
B4 B9 1.786(2) .
B5 H5 1.098(17) .
B5 B6 1.803(2) .
B5 B9 1.802(2) .
B5 B10 1.796(2) .
B6 H6 1.085(18) .
B6 B10 1.796(2) .
B6 B11 1.810(2) .
B7 H7 1.059(18) .
B7 B8 1.803(2) .
B7 B11 1.807(2) .
B7 B12 1.801(2) .
B8 H8 1.121(18) .
B8 B9 1.812(2) .
B8 B12 1.806(2) .
B9 H9 1.040(18) .
B9 B10 1.814(2) .
B9 B12 1.802(2) .
B10 H10 1.074(18) .
B10 B11 1.805(2) .
B10 B12 1.814(2) .
B11 H11 1.068(19) .
B11 B12 1.808(2) .
B12 H12 1.105(19) .

loop_
_geom_torsion_atom_site_label_1
_geom_torsion_atom_site_label_2
_geom_torsion_atom_site_label_3
_geom_torsion_atom_site_label_4
_geom_torsion
_geom_torsion_site_symmetry_1
C1 C1 C2 N21 -2.8(2) 3_566
C1 C1 C2 B3 106.59(15) 3_566
C1 C1 C2 B6 -110.11(15) 3_566
C1 C1 C2 B7 144.16(14) 3_566
C1 C1 C2 B11 -149.63(13) 3_566
C1 C1 B3 C2 -109.94(15) 3_566
C1 C1 B3 B4 110.96(15) 3_566
C1 C1 B3 B7 -146.50(13) 3_566
C1 C1 B3 B8 149.32(13) 3_566
C1 C1 B4 B3 -106.61(15) 3_566
C1 C1 B4 B5 112.89(15) 3_566
C1 C1 B4 B8 -144.44(14) 3_566
C1 C1 B4 B9 151.77(13) 3_566
C1 C1 B5 B4 -109.56(16) 3_566
C1 C1 B5 B6 109.58(16) 3_566
C1 C1 B5 B9 -147.82(14) 3_566
C1 C1 B5 B10 149.06(14) 3_566
C1 C1 B6 C2 108.71(15) 3_566
C1 C1 B6 B5 -112.62(15) 3_566
C1 C1 B6 B10 -151.89(14) 3_566
C1 C1 B6 B11 145.65(14) 3_566
C1 C2 B3 B4 36.24(10) .
C1 C2 B3 B7 138.75(11) .
C1 C2 B3 B8 100.02(11) .
C1 C2 B6 B5 -35.87(9) .
C1 C2 B6 B10 -98.34(11) .
C1 C2 B6 B11 -137.23(11) .
C1 C2 B7 B3 -37.01(10) .
C1 C2 B7 B8 0.71(14) .
C1 C2 B7 B11 102.64(12) .
C1 C2 B7 B12 63.60(13) .
C1 C2 B11 B6 38.89(10) .
C1 C2 B11 B7 -101.61(11) .
C1 C2 B11 B10 0.16(14) .
C1 C2 B11 B12 -62.77(13) .
C1 B3 B4 B5 34.83(9) .
C1 B3 B4 B8 137.08(11) .
C1 B3 B4 B9 98.47(11) .
C1 B3 B7 C2 36.52(10) .
C1 B3 B7 B8 -100.49(11) .
C1 B3 B7 B11 1.03(14) .
C1 B3 B7 B12 -62.21(13) .
C1 B3 B8 B4 -37.88(10) .
C1 B3 B8 B7 100.73(11) .
C1 B3 B8 B9 -0.20(13) .
C1 B3 B8 B12 62.58(13) .
C1 B4 B5 B6 34.90(9) .
C1 B4 B5 B9 136.04(11) .
C1 B4 B5 B10 98.16(11) .
C1 B4 B8 B3 37.53(9) .
C1 B4 B8 B7 0.70(14) .
C1 B4 B8 B9 -99.72(11) .
C1 B4 B8 B12 -62.42(13) .
C1 B4 B9 B5 -38.24(9) .
C1 B4 B9 B8 100.15(11) .
C1 B4 B9 B10 -0.81(13) .
C1 B4 B9 B12 62.71(13) .
C1 B5 B6 C2 35.94(9) .
C1 B5 B6 B10 135.01(11) .
C1 B5 B6 B11 97.45(11) .
C1 B5 B9 B4 37.96(9) .
C1 B5 B9 B8 0.91(13) .
C1 B5 B9 B10 -99.83(11) .
C1 B5 B9 B12 -62.45(13) .
C1 B5 B10 B6 -39.33(9) .
C1 B5 B10 B9 98.94(11) .
C1 B5 B10 B11 -1.47(14) .
C1 B5 B10 B12 61.89(13) .
C1 B6 B10 B5 38.63(9) .
C1 B6 B10 B9 1.32(13) .
C1 B6 B10 B11 -99.29(11) .
C1 B6 B10 B12 -61.73(13) .
C1 B6 B11 C2 -36.98(10) .
C1 B6 B11 B7 -1.99(14) .
C1 B6 B11 B10 98.77(11) .
C1 B6 B11 B12 61.13(13) .
N21 C2 B3 C1 109.9(2) .
N21 C2 B3 B4 146.18(18) .
N21 C2 B3 B7 -111.3(2) .
N21 C2 B3 B8 -150.05(19) .
N21 C2 B6 C1 -111.07(19) .
N21 C2 B6 B5 -146.94(18) .
N21 C2 B6 B10 150.59(18) .
N21 C2 B6 B11 111.70(19) .
N21 C2 B7 B3 109.7(2) .
N21 C2 B7 B8 147.40(19) .
N21 C2 B7 B11 -110.7(2) .
N21 C2 B7 B12 -149.72(19) .
N21 C2 B11 B6 -107.9(2) .
N21 C2 B11 B7 111.6(2) .
N21 C2 B11 B10 -146.63(19) .
N21 C2 B11 B12 150.43(19) .
O22 N21 C2 C1 -171.7(2) .
O22 N21 C2 B3 117.8(3) .
O22 N21 C2 B6 -101.0(3) .
O22 N21 C2 B7 45.4(3) .
O22 N21 C2 B11 -28.5(4) .
C2 C1 B3 B4 -139.10(11) .
C2 C1 B3 B7 -36.56(10) .
C2 C1 B3 B8 -100.74(12) .
C2 C1 B4 B3 37.57(10) .
C2 C1 B4 B5 -102.93(11) .
C2 C1 B4 B8 -0.26(13) .
C2 C1 B4 B9 -64.05(13) .
C2 C1 B5 B4 102.98(11) .
C2 C1 B5 B6 -37.88(10) .
C2 C1 B5 B9 64.72(12) .
C2 C1 B5 B10 1.59(13) .
C2 C1 B6 B5 138.67(11) .
C2 C1 B6 B10 99.40(11) .
C2 C1 B6 B11 36.95(10) .
C2 B3 B4 C1 -36.25(10) .
C2 B3 B4 B5 -1.42(14) .
C2 B3 B4 B8 100.83(12) .
C2 B3 B4 B9 62.23(13) .
C2 B3 B7 B8 -137.00(11) .
C2 B3 B7 B11 -35.49(10) .
C2 B3 B7 B12 -98.73(12) .
C2 B3 B8 B4 -100.52(11) .
C2 B3 B8 B7 38.10(10) .
C2 B3 B8 B9 -62.84(13) .
C2 B3 B8 B12 -0.06(14) .
C2 B6 B10 B5 99.72(11) .
C2 B6 B10 B9 62.40(13) .
C2 B6 B10 B11 -38.21(10) .
C2 B6 B10 B12 -0.65(14) .
C2 B6 B11 B7 34.99(10) .
C2 B6 B11 B10 135.75(11) .
C2 B6 B11 B12 98.12(12) .
C2 B7 B8 B3 -37.75(10) .
C2 B7 B8 B4 -0.87(14) .
C2 B7 B8 B9 61.91(13) .
C2 B7 B8 B12 99.15(12) .
C2 B7 B11 B6 -35.12(10) .
C2 B7 B11 B10 -98.09(12) .
C2 B7 B11 B12 -135.68(11) .
C2 B7 B12 B8 -100.15(11) .
C2 B7 B12 B9 -62.55(13) .
C2 B7 B12 B10 1.11(14) .
C2 B7 B12 B11 38.43(10) .
C2 B11 B12 B7 -38.51(10) .
C2 B11 B12 B8 -1.40(14) .
C2 B11 B12 B9 62.44(13) .
C2 B11 B12 B10 99.59(11) .
B3 C1 C2 N21 -109.4(2) .
B3 C1 C2 B6 143.30(11) .
B3 C1 C2 B7 37.57(10) .
B3 C1 C2 B11 103.78(12) .
B3 C1 B4 B5 -140.50(11) .
B3 C1 B4 B8 -37.83(10) .
B3 C1 B4 B9 -101.62(11) .
B3 C1 B5 B4 37.18(10) .
B3 C1 B5 B6 -103.69(11) .
B3 C1 B5 B9 -1.08(13) .
B3 C1 B5 B10 -64.21(13) .
B3 C1 B6 C2 -34.20(10) .
B3 C1 B6 B5 104.47(11) .
B3 C1 B6 B10 65.20(12) .
B3 C1 B6 B11 2.74(13) .
B3 C2 B6 C1 33.53(10) .
B3 C2 B6 B5 -2.34(14) .
B3 C2 B6 B10 -64.81(13) .
B3 C2 B6 B11 -103.70(13) .
B3 C2 B7 B8 37.73(10) .
B3 C2 B7 B11 139.65(11) .
B3 C2 B7 B12 100.61(11) .
B3 C2 B11 B6 103.07(12) .
B3 C2 B11 B7 -37.43(10) .
B3 C2 B11 B10 64.34(13) .
B3 C2 B11 B12 1.41(14) .
B3 B4 B5 C1 -34.90(9) .
B3 B4 B5 B6 0.00(14) .
B3 B4 B5 B9 101.14(11) .
B3 B4 B5 B10 63.25(13) .
B3 B4 B8 B7 -36.83(10) .
B3 B4 B8 B9 -137.25(11) .
B3 B4 B8 B12 -99.95(12) .
B3 B4 B9 B5 -100.32(11) .
B3 B4 B9 B8 38.07(10) .
B3 B4 B9 B10 -62.89(13) .
B3 B4 B9 B12 0.63(14) .
B3 B7 B8 B4 36.89(10) .
B3 B7 B8 B9 99.66(11) .
B3 B7 B8 B12 136.91(11) .
B3 B7 B11 C2 35.74(10) .
B3 B7 B11 B6 0.62(14) .
B3 B7 B11 B10 -62.35(13) .
B3 B7 B11 B12 -99.94(12) .
B3 B7 B12 B8 -37.92(10) .
B3 B7 B12 B9 -0.33(14) .
B3 B7 B12 B10 63.33(13) .
B3 B7 B12 B11 100.65(11) .
B3 B8 B9 B4 -37.83(10) .
B3 B8 B9 B5 -0.45(14) .
B3 B8 B9 B10 62.52(13) .
B3 B8 B9 B12 100.12(11) .
B3 B8 B12 B7 38.07(10) .
B3 B8 B12 B9 -100.06(11) .
B3 B8 B12 B10 -62.40(13) .
B3 B8 B12 B11 0.91(14) .
B4 C1 C2 N21 -147.24(19) .
B4 C1 C2 B3 -37.86(10) .
B4 C1 C2 B6 105.44(11) .
B4 C1 C2 B7 -0.29(14) .
B4 C1 C2 B11 65.92(13) .
B4 C1 B3 C2 139.10(11) .
B4 C1 B3 B7 102.54(11) .
B4 C1 B3 B8 38.36(10) .
B4 C1 B5 B6 -140.86(11) .
B4 C1 B5 B9 -38.26(10) .
B4 C1 B5 B10 -101.39(11) .
B4 C1 B6 C2 -101.32(11) .
B4 C1 B6 B5 37.35(10) .
B4 C1 B6 B10 -1.92(13) .
B4 C1 B6 B11 -64.37(13) .
B4 B3 B7 C2 99.46(12) .
B4 B3 B7 B8 -37.55(10) .
B4 B3 B7 B11 63.97(13) .
B4 B3 B7 B12 0.72(14) .
B4 B3 B8 B7 138.62(11) .
B4 B3 B8 B9 37.68(10) .
B4 B3 B8 B12 100.46(11) .
B4 B5 B6 C1 -34.55(9) .
B4 B5 B6 C2 1.39(14) .
B4 B5 B6 B10 100.47(11) .
B4 B5 B6 B11 62.90(13) .
B4 B5 B9 B8 -37.05(10) .
B4 B5 B9 B10 -137.80(11) .
B4 B5 B9 B12 -100.41(12) .
B4 B5 B10 B6 -100.91(11) .
B4 B5 B10 B9 37.35(10) .
B4 B5 B10 B11 -63.05(13) .
B4 B5 B10 B12 0.30(14) .
B4 B8 B9 B5 37.39(10) .
B4 B8 B9 B10 100.35(11) .
B4 B8 B9 B12 137.96(11) .
B4 B8 B12 B7 100.97(11) .
B4 B8 B12 B9 -37.17(10) .
B4 B8 B12 B10 0.49(14) .
B4 B8 B12 B11 63.80(13) .
B4 B9 B10 B5 -37.80(10) .
B4 B9 B10 B6 -0.33(14) .
B4 B9 B10 B11 63.50(13) .
B4 B9 B10 B12 100.44(12) .
B4 B9 B12 B7 -0.19(14) .
B4 B9 B12 B8 37.28(10) .
B4 B9 B12 B10 -100.78(11) .
B4 B9 B12 B11 -63.82(13) .
B5 C1 C2 N21 145.71(19) .
B5 C1 C2 B3 -104.91(11) .
B5 C1 C2 B6 38.40(10) .
B5 C1 C2 B7 -67.33(13) .
B5 C1 C2 B11 -1.13(14) .
B5 C1 B3 C2 101.56(11) .
B5 C1 B3 B4 -37.53(10) .
B5 C1 B3 B7 65.01(13) .
B5 C1 B3 B8 0.82(14) .
B5 C1 B4 B3 140.50(11) .
B5 C1 B4 B8 102.67(11) .
B5 C1 B4 B9 38.89(10) .
B5 C1 B6 C2 -138.67(11) .
B5 C1 B6 B10 -39.27(10) .
B5 C1 B6 B11 -101.73(11) .
B5 B4 B8 B3 99.64(11) .
B5 B4 B8 B7 62.81(13) .
B5 B4 B8 B9 -37.60(10) .
B5 B4 B8 B12 -0.31(14) .
B5 B4 B9 B8 138.39(11) .
B5 B4 B9 B10 37.43(10) .
B5 B4 B9 B12 100.95(12) .
B5 B6 B10 B9 -37.32(10) .
B5 B6 B10 B11 -137.92(11) .
B5 B6 B10 B12 -100.36(12) .
B5 B6 B11 C2 -98.27(11) .
B5 B6 B11 B7 -63.28(13) .
B5 B6 B11 B10 37.48(10) .
B5 B6 B11 B12 -0.15(14) .
B5 B9 B10 B6 37.47(10) .
B5 B9 B10 B11 101.31(11) .
B5 B9 B10 B12 138.25(11) .
B5 B9 B12 B7 63.51(13) .
B5 B9 B12 B8 100.98(11) .
B5 B9 B12 B10 -37.08(10) .
B5 B9 B12 B11 -0.12(14) .
B5 B10 B11 C2 0.82(14) .
B5 B10 B11 B6 -37.81(10) .
B5 B10 B11 B7 62.82(14) .
B5 B10 B11 B12 100.17(12) .
B5 B10 B12 B7 -63.95(14) .
B5 B10 B12 B8 -0.50(15) .
B5 B10 B12 B9 37.20(10) .
B5 B10 B12 B11 -101.42(12) .
B6 C1 C2 N21 107.3(2) .
B6 C1 C2 B3 -143.30(11) .
B6 C1 C2 B7 -105.73(12) .
B6 C1 C2 B11 -39.52(10) .
B6 C1 B3 C2 34.16(10) .
B6 C1 B3 B4 -104.94(11) .
B6 C1 B3 B7 -2.40(14) .
B6 C1 B3 B8 -66.58(12) .
B6 C1 B4 B3 103.35(11) .
B6 C1 B4 B5 -37.16(10) .
B6 C1 B4 B8 65.52(13) .
B6 C1 B4 B9 1.73(14) .
B6 C1 B5 B4 140.86(11) .
B6 C1 B5 B9 102.60(11) .
B6 C1 B5 B10 39.48(10) .
B6 C2 B3 C1 -33.86(10) .
B6 C2 B3 B4 2.38(15) .
B6 C2 B3 B7 104.89(13) .
B6 C2 B3 B8 66.15(13) .
B6 C2 B7 B3 -102.20(12) .
B6 C2 B7 B8 -64.48(14) .
B6 C2 B7 B11 37.44(10) .
B6 C2 B7 B12 -1.59(14) .
B6 C2 B11 B7 -140.50(11) .
B6 C2 B11 B10 -38.73(10) .
B6 C2 B11 B12 -101.66(12) .
B6 B5 B9 B4 100.44(11) .
B6 B5 B9 B8 63.39(13) .
B6 B5 B9 B10 -37.36(10) .
B6 B5 B9 B12 0.03(14) .
B6 B5 B10 B9 138.27(11) .
B6 B5 B10 B11 37.86(10) .
B6 B5 B10 B12 101.22(12) .
B6 B10 B11 C2 38.63(10) .
B6 B10 B11 B7 100.63(12) .
B6 B10 B11 B12 137.98(11) .
B6 B10 B12 B7 -0.29(15) .
B6 B10 B12 B8 63.17(14) .
B6 B10 B12 B9 100.86(11) .
B6 B10 B12 B11 -37.75(10) .
B6 B11 B12 B7 -100.78(12) .
B6 B11 B12 B8 -63.67(14) .
B6 B11 B12 B9 0.17(14) .
B6 B11 B12 B10 37.32(10) .
B7 C2 B3 C1 -138.75(11) .
B7 C2 B3 B4 -102.51(11) .
B7 C2 B3 B8 -38.74(10) .
B7 C2 B6 C1 99.76(12) .
B7 C2 B6 B5 63.88(13) .
B7 C2 B6 B10 1.42(14) .
B7 C2 B6 B11 -37.47(11) .
B7 C2 B11 B6 140.50(11) .
B7 C2 B11 B10 101.77(12) .
B7 C2 B11 B12 38.84(10) .
B7 B3 B4 C1 -99.32(11) .
B7 B3 B4 B5 -64.49(13) .
B7 B3 B4 B8 37.75(10) .
B7 B3 B4 B9 -0.85(14) .
B7 B3 B8 B4 -138.62(11) .
B7 B3 B8 B9 -100.94(11) .
B7 B3 B8 B12 -38.16(10) .
B7 B8 B9 B4 -100.67(11) .
B7 B8 B9 B5 -63.28(13) .
B7 B8 B9 B10 -0.31(14) .
B7 B8 B9 B12 37.29(10) .
B7 B8 B12 B9 -138.13(11) .
B7 B8 B12 B10 -100.47(12) .
B7 B8 B12 B11 -37.16(10) .
B7 B11 B12 B8 37.11(10) .
B7 B11 B12 B9 100.95(12) .
B7 B11 B12 B10 138.10(11) .
B8 B3 B4 C1 -137.08(11) .
B8 B3 B4 B5 -102.25(12) .
B8 B3 B4 B9 -38.60(10) .
B8 B3 B7 C2 137.00(11) .
B8 B3 B7 B11 101.52(12) .
B8 B3 B7 B12 38.27(10) .
B8 B4 B5 C1 -98.16(11) .
B8 B4 B5 B6 -63.25(13) .
B8 B4 B5 B9 37.89(10) .
B8 B4 B5 B10 0.00(14) .
B8 B4 B9 B5 -138.39(11) .
B8 B4 B9 B10 -100.95(12) .
B8 B4 B9 B12 -37.44(10) .
B8 B7 B11 C2 98.46(12) .
B8 B7 B11 B6 63.35(14) .
B8 B7 B11 B10 0.37(14) .
B8 B7 B11 B12 -37.22(10) .
B8 B7 B12 B9 37.60(10) .
B8 B7 B12 B10 101.26(12) .
B8 B7 B12 B11 138.58(11) .
B8 B9 B10 B5 -100.76(11) .
B8 B9 B10 B6 -63.29(13) .
B8 B9 B10 B11 0.54(14) .
B8 B9 B10 B12 37.48(10) .
B8 B9 B12 B7 -37.47(10) .
B8 B9 B12 B10 -138.06(11) .
B8 B9 B12 B11 -101.10(12) .
B9 B4 B5 C1 -136.04(11) .
B9 B4 B5 B6 -101.14(11) .
B9 B4 B5 B10 -37.89(10) .
B9 B4 B8 B3 137.25(11) .
B9 B4 B8 B7 100.41(12) .
B9 B4 B8 B12 37.30(10) .
B9 B5 B6 C1 -97.37(11) .
B9 B5 B6 C2 -61.42(13) .
B9 B5 B6 B10 37.65(10) .
B9 B5 B6 B11 0.08(13) .
B9 B5 B10 B6 -138.27(11) .
B9 B5 B10 B11 -100.40(12) .
B9 B5 B10 B12 -37.05(10) .
B9 B8 B12 B7 138.13(11) .
B9 B8 B12 B10 37.66(10) .
B9 B8 B12 B11 100.97(12) .
B9 B10 B11 C2 -62.57(13) .
B9 B10 B11 B6 -101.19(11) .
B9 B10 B11 B7 -0.56(14) .
B9 B10 B11 B12 36.79(10) .
B9 B10 B12 B7 -101.15(12) .
B9 B10 B12 B8 -37.70(10) .
B9 B10 B12 B11 -138.62(11) .
B10 B5 B6 C1 -135.01(11) .
B10 B5 B6 C2 -99.07(11) .
B10 B5 B6 B11 -37.57(10) .
B10 B5 B9 B4 137.80(11) .
B10 B5 B9 B8 100.75(12) .
B10 B5 B9 B12 37.38(10) .
B10 B6 B11 C2 -135.75(11) .
B10 B6 B11 B7 -100.76(12) .
B10 B6 B11 B12 -37.64(10) .
B10 B9 B12 B7 100.59(12) .
B10 B9 B12 B8 138.06(11) .
B10 B9 B12 B11 36.96(10) .
B10 B11 B12 B7 -138.10(11) .
B10 B11 B12 B8 -100.99(12) .
B10 B11 B12 B9 -37.15(10) .
B11 C2 B3 C1 -100.88(12) .
B11 C2 B3 B4 -64.64(13) .
B11 C2 B3 B7 37.87(11) .
B11 C2 B3 B8 -0.86(14) .
B11 C2 B6 C1 137.23(11) .
B11 C2 B6 B5 101.36(11) .
B11 C2 B6 B10 38.89(10) .
B11 C2 B7 B3 -139.65(11) .
B11 C2 B7 B8 -101.92(12) .
B11 C2 B7 B12 -39.04(10) .
B11 B6 B10 B5 137.92(11) .
B11 B6 B10 B9 100.60(12) .
B11 B6 B10 B12 37.56(10) .
B11 B7 B8 B3 -99.70(12) .
B11 B7 B8 B4 -62.81(14) .
B11 B7 B8 B9 -0.03(14) .
B11 B7 B8 B12 37.21(10) .
B11 B7 B12 B8 -138.58(11) .
B11 B7 B12 B9 -100.98(12) .
B11 B7 B12 B10 -37.32(10) .
B11 B10 B12 B7 37.47(10) .
B11 B10 B12 B8 100.92(12) .
B11 B10 B12 B9 138.62(11) .
B12 B7 B8 B3 -136.91(11) .
B12 B7 B8 B4 -100.02(12) .
B12 B7 B8 B9 -37.24(10) .
B12 B7 B11 C2 135.68(11) .
B12 B7 B11 B6 100.56(12) .
B12 B7 B11 B10 37.59(10) .
B12 B8 B9 B4 -137.96(11) .
B12 B8 B9 B5 -100.57(12) .
B12 B8 B9 B10 -37.60(10) .
B12 B9 B10 B5 -138.25(11) .
B12 B9 B10 B6 -100.78(12) .
B12 B9 B10 B11 -36.94(10) .
B12 B10 B11 C2 -99.35(11) .
B12 B10 B11 B6 -137.98(11) .
B12 B10 B11 B7 -37.35(10) .
